data_7022351
loop_
_publ_author_name
'Shishilov, Oleg N.'
'Akhmadullina, Nailya S.'
'Rezinkova, Yaroslavna N.'
'Podobedov, Roman E.'
'Churakov, Andrei V.'
'Efimenko, Inessa A.'

_publ_section_title
;
 Reactivity of polynuclear palladium carboxylate complexes towards
 acetonitrile: synthesis and X-ray study of
 Pd2(C6H4-o-C(=NH)CH3)2(CH3CO2)2 and
 Pd5(CH3C(=N)OC(=N)CH3)(NO)(NO2)x(RCO2)7-x.
;
_journal_issue 10
_journal_name_full 'Dalton transactions (Cambridge, England : 2003)'
_journal_page_first 3712
_journal_page_last 3720
_journal_paper_doi 10.1039/c2dt32407e
_journal_volume 42
_journal_year 2013
_chemical_formula_moiety 'C42 H66 N2 O14 Pd4'
_chemical_formula_sum 'C42 H66 N2 O14 Pd4'
_chemical_formula_weight 1248.57
_chemical_name_systematic
;
?
;
_space_group_IT_number 14
_symmetry_cell_setting monoclinic
_symmetry_space_group_name_Hall '-P 2ybc'
_symmetry_space_group_name_H-M 'P 1 21/c 1'
_atom_sites_solution_hydrogens geom
_atom_sites_solution_primary direct
_atom_sites_solution_secondary difmap
_audit_creation_method SHELXL-97
_cell_angle_alpha 90.00
_cell_angle_beta 102.7640(10)
_cell_angle_gamma 90.00
_cell_formula_units_Z 4
_cell_length_a 13.2473(11)
_cell_length_b 13.4637(11)
_cell_length_c 27.762(2)
_cell_measurement_reflns_used 9851
_cell_measurement_temperature 160(2)
_cell_measurement_theta_max 30.554
_cell_measurement_theta_min 2.194
_cell_volume 4829.2(7)
_computing_cell_refinement 'SAINT (Bruker, 2008)'
_computing_data_collection 'APEX2 (Bruker, 2008)'
_computing_data_reduction SAINT
_computing_molecular_graphics SHELXTL
_computing_publication_material SHELXTL
_computing_structure_refinement SHELXTL
_computing_structure_solution 'SHELXTL (Sheldrick, 2008)'
_diffrn_ambient_temperature 160(2)
_diffrn_measured_fraction_theta_full 1.000
_diffrn_measured_fraction_theta_max 1.000
_diffrn_measurement_device_type 'Bruker SMART APEX II'
_diffrn_measurement_method \w
_diffrn_radiation_monochromator graphite
_diffrn_radiation_source 'fine-focus sealed tube'
_diffrn_radiation_type MoK\a
_diffrn_radiation_wavelength 0.71073
_diffrn_reflns_av_R_equivalents 0.0580
_diffrn_reflns_av_sigmaI/netI 0.0483
_diffrn_reflns_limit_h_max 16
_diffrn_reflns_limit_h_min -16
_diffrn_reflns_limit_k_max 17
_diffrn_reflns_limit_k_min -17
_diffrn_reflns_limit_l_max 35
_diffrn_reflns_limit_l_min -35
_diffrn_reflns_number 45151
_diffrn_reflns_theta_full 27.00
_diffrn_reflns_theta_max 27.00
_diffrn_reflns_theta_min 2.13
_diffrn_standards_decay_% 0
_diffrn_standards_interval_time 0
_diffrn_standards_number 0
_exptl_absorpt_coefficient_mu 1.529
_exptl_absorpt_correction_T_max 0.9414
_exptl_absorpt_correction_T_min 0.7704
_exptl_absorpt_correction_type multi-scan
_exptl_absorpt_process_details 'SADABS (Bruker, 2008)'
_exptl_crystal_colour orange
_exptl_crystal_density_diffrn 1.717
_exptl_crystal_density_method 'not measured'
_exptl_crystal_description plate
_exptl_crystal_F_000 2512
_exptl_crystal_size_max 0.18
_exptl_crystal_size_mid 0.16
_exptl_crystal_size_min 0.04
_refine_diff_density_max 0.831
_refine_diff_density_min -0.785
_refine_diff_density_rms 0.097
_refine_ls_extinction_method none
_refine_ls_goodness_of_fit_ref 1.021
_refine_ls_hydrogen_treatment constr
_refine_ls_matrix_type full
_refine_ls_number_parameters 555
_refine_ls_number_reflns 10532
_refine_ls_number_restraints 55
_refine_ls_restrained_S_all 1.023
_refine_ls_R_factor_all 0.0358
_refine_ls_R_factor_gt 0.0293
_refine_ls_shift/su_max 0.001
_refine_ls_shift/su_mean 0.000
_refine_ls_structure_factor_coef Fsqd
_refine_ls_weighting_details 'calc w=1/[\s^2^(Fo^2^)+(0.0162P)^2^+4.4785P] where P=(Fo^2^+2Fc^2^)/3'
_refine_ls_weighting_scheme calc
_refine_ls_wR_factor_gt 0.0687
_refine_ls_wR_factor_ref 0.0718
_reflns_number_gt 9163
_reflns_number_total 10532
_reflns_threshold_expression I>2\s(I)
_cod_data_source_file c2dt32407e.txt
_cod_data_source_block z1
_cod_original_cell_volume 4829.3(7)
_cod_original_sg_symbol_H-M 'P 21/c'
_cod_database_code 7022351

loop_
_symmetry_equiv_pos_as_xyz
'x, y, z'
'-x, y+1/2, -z+1/2'
'-x, -y, -z'
'x, -y-1/2, z-1/2'

loop_
_atom_site_label
_atom_site_type_symbol
_atom_site_fract_x
_atom_site_fract_y
_atom_site_fract_z
_atom_site_U_iso_or_equiv
_atom_site_adp_type
_atom_site_occupancy
_atom_site_symmetry_multiplicity
_atom_site_calc_flag
_atom_site_refinement_flags
_atom_site_disorder_assembly
_atom_site_disorder_group
Pd1 Pd 0.283672(16) 0.398139(16) 0.278457(8) 0.01818(6) Uani 1 1 d . . .
Pd2 Pd 0.175190(16) 0.211110(16) 0.288895(8) 0.01835(6) Uani 1 1 d . . .
Pd3 Pd -0.008299(17) 0.264648(16) 0.193546(8) 0.02057(6) Uani 1 1 d . . .
Pd4 Pd 0.062223(16) 0.472373(16) 0.209108(8) 0.01876(6) Uani 1 1 d . . .
N1 N 0.20972(18) 0.46167(17) 0.21994(9) 0.0210(5) Uani 1 1 d . . .
O1 O 0.25501(17) 0.49298(18) 0.19038(8) 0.0330(5) Uani 1 1 d . . .
N2 N 0.10589(18) 0.18083(17) 0.22280(9) 0.0205(5) Uani 1 1 d . . .
O2 O 0.13516(16) 0.11690(16) 0.19993(8) 0.0277(5) Uani 1 1 d . . .
O11 O 0.22324(15) 0.48583(15) 0.32335(7) 0.0237(4) Uani 1 1 d . . .
O12 O 0.05789(15) 0.50347(15) 0.28052(7) 0.0230(4) Uani 1 1 d . . .
O21 O 0.37341(15) 0.34189(15) 0.34236(7) 0.0233(4) Uani 1 1 d . . .
O22 O 0.25390(15) 0.23842(16) 0.36071(7) 0.0247(4) Uani 1 1 d . . .
O31 O 0.35719(16) 0.30936(15) 0.23809(8) 0.0262(5) Uani 1 1 d . . .
O32 O 0.30993(15) 0.16787(15) 0.27058(7) 0.0223(4) Uani 1 1 d . . .
O41 O 0.04385(16) 0.23982(16) 0.31376(8) 0.0260(5) Uani 1 1 d . . .
O42 O -0.08656(16) 0.23272(16) 0.24592(8) 0.0276(5) Uani 1 1 d . . .
O51 O -0.13724(16) 0.34415(15) 0.15963(8) 0.0278(5) Uani 1 1 d . . .
O52 O -0.09589(15) 0.49292(15) 0.19474(7) 0.0249(4) Uani 1 1 d . . .
O61 O 0.05901(18) 0.28640(16) 0.13507(8) 0.0294(5) Uani 1 1 d . . .
O62 O 0.05565(17) 0.45380(16) 0.13534(7) 0.0260(5) Uani 1 1 d . . .
C11 C 0.1298(2) 0.5105(2) 0.31872(10) 0.0194(6) Uani 1 1 d . . .
C12 C 0.1018(2) 0.5484(2) 0.36542(10) 0.0216(6) Uani 1 1 d . . .
H12 H 0.0353 0.5861 0.3560 0.026 Uiso 1 1 calc R . .
C13 C 0.0847(3) 0.4591(3) 0.39675(12) 0.0321(7) Uani 1 1 d . . .
H13A H 0.1490 0.4193 0.4054 0.038 Uiso 1 1 calc R . .
H13B H 0.0293 0.4164 0.3775 0.038 Uiso 1 1 calc R . .
C14 C 0.0540(3) 0.4938(3) 0.44411(13) 0.0466(10) Uani 1 1 d . . .
H14A H -0.0148 0.5261 0.4355 0.056 Uiso 1 1 calc R . .
H14B H 0.0486 0.4354 0.4651 0.056 Uiso 1 1 calc R . .
C15 C 0.1317(3) 0.5658(3) 0.47277(12) 0.0475(10) Uani 1 1 d . . .
H15A H 0.1979 0.5307 0.4855 0.057 Uiso 1 1 calc R . .
H15B H 0.1063 0.5908 0.5015 0.057 Uiso 1 1 calc R . .
C16 C 0.1505(3) 0.6529(3) 0.44133(12) 0.0372(8) Uani 1 1 d . . .
H16A H 0.2048 0.6963 0.4609 0.045 Uiso 1 1 calc R . .
H16B H 0.0862 0.6924 0.4316 0.045 Uiso 1 1 calc R . .
C17 C 0.1843(2) 0.6174(2) 0.39516(11) 0.0249(6) Uani 1 1 d . . .
H17A H 0.2510 0.5815 0.4047 0.030 Uiso 1 1 calc R . .
H17B H 0.1943 0.6752 0.3747 0.030 Uiso 1 1 calc R . .
C21 C 0.3381(2) 0.2853(2) 0.37126(11) 0.0225(6) Uani 1 1 d . . .
C22 C 0.4033(2) 0.2753(2) 0.42286(11) 0.0253(6) Uani 1 1 d . . .
H22 H 0.3756 0.2185 0.4393 0.030 Uiso 1 1 calc R . .
C23 C 0.3961(3) 0.3693(3) 0.45291(12) 0.0343(7) Uani 1 1 d . . .
H23A H 0.4219 0.4270 0.4370 0.041 Uiso 1 1 calc R . .
H23B H 0.3229 0.3821 0.4538 0.041 Uiso 1 1 calc R . .
C24 C 0.4602(3) 0.3572(3) 0.50544(13) 0.0436(9) Uani 1 1 d . . .
H24A H 0.4582 0.4198 0.5238 0.052 Uiso 1 1 calc R . .
H24B H 0.4292 0.3043 0.5223 0.052 Uiso 1 1 calc R . .
C25 C 0.5718(3) 0.3308(3) 0.50639(13) 0.0450(9) Uani 1 1 d . . .
H25A H 0.6059 0.3879 0.4940 0.054 Uiso 1 1 calc R . .
H25B H 0.6088 0.3177 0.5409 0.054 Uiso 1 1 calc R . .
C26 C 0.5799(3) 0.2403(3) 0.47510(14) 0.0422(9) Uani 1 1 d . . .
H26A H 0.5550 0.1812 0.4902 0.051 Uiso 1 1 calc R . .
H26B H 0.6533 0.2291 0.4742 0.051 Uiso 1 1 calc R . .
C27 C 0.5163(2) 0.2531(3) 0.42253(12) 0.0311(7) Uani 1 1 d . . .
H27A H 0.5203 0.1917 0.4034 0.037 Uiso 1 1 calc R . .
H27B H 0.5452 0.3083 0.4062 0.037 Uiso 1 1 calc R . .
C31 C 0.3625(2) 0.2168(2) 0.24610(11) 0.0227(6) Uani 1 1 d . . .
C32 C 0.4357(2) 0.1576(2) 0.22231(11) 0.0253(6) Uani 1 1 d . . .
H32 H 0.4513 0.0935 0.2407 0.030 Uiso 1 1 calc R . .
C33 C 0.3818(3) 0.1339(3) 0.16922(14) 0.0465(10) Uani 1 1 d . . .
H33A H 0.3643 0.1963 0.1504 0.056 Uiso 1 1 calc R . .
H33B H 0.3167 0.0974 0.1688 0.056 Uiso 1 1 calc R . .
C34 C 0.4533(3) 0.0703(4) 0.14502(15) 0.0523(11) Uani 1 1 d . . .
H34A H 0.4658 0.0057 0.1623 0.063 Uiso 1 1 calc R . .
H34B H 0.4188 0.0570 0.1102 0.063 Uiso 1 1 calc R . .
C35 C 0.5551(3) 0.1210(3) 0.14676(13) 0.0379(8) Uani 1 1 d . . .
H35A H 0.6006 0.0764 0.1327 0.046 Uiso 1 1 calc R . .
H35B H 0.5433 0.1820 0.1263 0.046 Uiso 1 1 calc R . .
C36 C 0.6076(3) 0.1479(3) 0.19868(15) 0.0420(9) Uani 1 1 d . . .
H36A H 0.6715 0.1857 0.1983 0.050 Uiso 1 1 calc R . .
H36B H 0.6275 0.0864 0.2180 0.050 Uiso 1 1 calc R . .
C37 C 0.5369(3) 0.2106(3) 0.22369(15) 0.0408(9) Uani 1 1 d . . .
H37A H 0.5723 0.2235 0.2584 0.049 Uiso 1 1 calc R . .
H37B H 0.5231 0.2753 0.2066 0.049 Uiso 1 1 calc R . .
C41 C -0.0498(2) 0.2355(2) 0.29188(11) 0.0238(6) Uani 1 1 d . . .
C42 C -0.1309(2) 0.2387(2) 0.32312(12) 0.0276(7) Uani 1 1 d . . .
H42 H -0.1830 0.1856 0.3107 0.033 Uiso 1 1 calc R . .
C43 C -0.1863(3) 0.3388(3) 0.31385(13) 0.0421(9) Uani 1 1 d . . .
H43A H -0.1348 0.3930 0.3219 0.050 Uiso 1 1 calc R . .
H43B H -0.2203 0.3444 0.2784 0.050 Uiso 1 1 calc R . .
C44 C -0.2674(3) 0.3506(4) 0.34488(14) 0.0533(11) Uani 1 1 d . . .
H44A H -0.2978 0.4180 0.3400 0.064 Uiso 1 1 calc R . .
H44B H -0.3237 0.3018 0.3339 0.064 Uiso 1 1 calc R . .
C45 C -0.2195(3) 0.3348(3) 0.39927(13) 0.0446(9) Uani 1 1 d . . .
H45A H -0.1667 0.3866 0.4108 0.054 Uiso 1 1 calc R . .
H45B H -0.2737 0.3411 0.4186 0.054 Uiso 1 1 calc R . .
C46 C -0.1701(3) 0.2339(3) 0.40796(15) 0.0460(9) Uani 1 1 d . . .
H46A H -0.2240 0.1821 0.3987 0.055 Uiso 1 1 calc R . .
H46B H -0.1382 0.2260 0.4435 0.055 Uiso 1 1 calc R . .
C47 C -0.0875(3) 0.2194(3) 0.37789(12) 0.0327(7) Uani 1 1 d . . .
H47A H -0.0291 0.2654 0.3902 0.039 Uiso 1 1 calc R . .
H47B H -0.0605 0.1507 0.3824 0.039 Uiso 1 1 calc R . .
C51 C -0.1585(2) 0.4327(2) 0.16889(10) 0.0228(6) Uani 1 1 d . . .
C52 C -0.2676(2) 0.4689(2) 0.14796(11) 0.0245(6) Uani 1 1 d . . .
H52 H -0.2654 0.5429 0.1455 0.029 Uiso 1 1 calc R . .
C53 C -0.3125(3) 0.4281(3) 0.09642(12) 0.0381(8) Uani 1 1 d . . .
H53A H -0.3152 0.3547 0.0977 0.046 Uiso 1 1 calc R . .
H53B H -0.2673 0.4470 0.0739 0.046 Uiso 1 1 calc R . .
C54 C -0.4212(3) 0.4691(3) 0.07678(14) 0.0472(10) Uani 1 1 d . . .
H54A H -0.4174 0.5420 0.0730 0.057 Uiso 1 1 calc R . .
H54B H -0.4502 0.4403 0.0438 0.057 Uiso 1 1 calc R . .
C55 C -0.4923(3) 0.4451(3) 0.11127(16) 0.0507(11) Uani 1 1 d . . .
H55A H -0.5603 0.4771 0.0988 0.061 Uiso 1 1 calc R . .
H55B H -0.5033 0.3724 0.1117 0.061 Uiso 1 1 calc R . .
C56 C -0.4472(3) 0.4809(3) 0.16329(15) 0.0427(9) Uani 1 1 d . . .
H56A H -0.4921 0.4585 0.1854 0.051 Uiso 1 1 calc R . .
H56B H -0.4461 0.5544 0.1636 0.051 Uiso 1 1 calc R . .
C57 C -0.3379(2) 0.4423(3) 0.18290(12) 0.0329(7) Uani 1 1 d . . .
H57A H -0.3399 0.3692 0.1867 0.040 Uiso 1 1 calc R . .
H57B H -0.3095 0.4714 0.2158 0.040 Uiso 1 1 calc R . .
C61 C 0.0663(2) 0.3706(2) 0.11600(11) 0.0253(6) Uani 1 1 d . B .
C62 C 0.0889(3) 0.3711(2) 0.06481(12) 0.0374(8) Uani 1 1 d D . .
H62B H 0.0239 0.3825 0.0392 0.045 Uiso 0.48 1 calc PR A 2
H62A H 0.0211 0.3647 0.0438 0.045 Uiso 0.52 1 d PR A 1
C63A C 0.1265(6) 0.4699(3) 0.0479(2) 0.0418(17) Uiso 0.52 1 d PD B 1
H63A H 0.1925 0.4897 0.0703 0.050 Uiso 0.52 1 calc PR B 1
H63B H 0.0747 0.5226 0.0486 0.050 Uiso 0.52 1 calc PR B 1
C64A C 0.1421(6) 0.4564(6) -0.0048(2) 0.0490(19) Uiso 0.52 1 d PD B 1
H64A H 0.1602 0.5210 -0.0178 0.059 Uiso 0.52 1 calc PR B 1
H64B H 0.0771 0.4325 -0.0265 0.059 Uiso 0.52 1 calc PR B 1
C65A C 0.2292(6) 0.3811(5) -0.0050(4) 0.053(3) Uiso 0.52 1 d PD B 1
H65A H 0.2513 0.3810 -0.0368 0.063 Uiso 0.52 1 calc PR B 1
H65B H 0.2899 0.3931 0.0224 0.063 Uiso 0.52 1 calc PR B 1
C66A C 0.1723(7) 0.2851(6) 0.00263(19) 0.040(2) Uiso 0.52 1 d PD B 1
H66A H 0.2165 0.2278 -0.0015 0.048 Uiso 0.52 1 calc PR B 1
H66B H 0.1081 0.2806 -0.0235 0.048 Uiso 0.52 1 calc PR B 1
C63B C 0.1677(6) 0.4539(5) 0.0630(3) 0.0432(19) Uiso 0.48 1 d PD B 2
H63C H 0.1395 0.5176 0.0720 0.052 Uiso 0.48 1 calc PR B 2
H63D H 0.2319 0.4398 0.0880 0.052 Uiso 0.48 1 calc PR B 2
C64B C 0.1950(8) 0.4657(5) 0.0123(3) 0.052(2) Uiso 0.48 1 d PD B 2
H64C H 0.2610 0.5025 0.0165 0.062 Uiso 0.48 1 calc PR B 2
H64D H 0.1406 0.5058 -0.0093 0.062 Uiso 0.48 1 calc PR B 2
C65B C 0.2053(8) 0.3662(5) -0.0132(4) 0.044(3) Uiso 0.48 1 d PD B 2
H65C H 0.1850 0.3778 -0.0493 0.053 Uiso 0.48 1 calc PR B 2
H65D H 0.2797 0.3485 -0.0056 0.053 Uiso 0.48 1 calc PR B 2
C66B C 0.1457(9) 0.2745(7) -0.00193(18) 0.052(3) Uiso 0.48 1 d PD B 2
H66C H 0.1802 0.2132 -0.0097 0.062 Uiso 0.48 1 calc PR B 2
H66D H 0.0742 0.2755 -0.0223 0.062 Uiso 0.48 1 calc PR B 2
C67 C 0.1436(3) 0.2767(3) 0.05311(13) 0.0488(10) Uani 1 1 d D B .
H67C H 0.1067 0.2174 0.0615 0.059 Uiso 0.48 1 calc PR C 2
H67D H 0.2153 0.2751 0.0733 0.059 Uiso 0.48 1 calc PR C 2
H67A H 0.1000 0.2203 0.0544 0.059 Uiso 0.52 1 d PR C 1
H67B H 0.2064 0.2681 0.0777 0.059 Uiso 0.52 1 d PR C 1

loop_
_atom_site_aniso_label
_atom_site_aniso_U_11
_atom_site_aniso_U_22
_atom_site_aniso_U_33
_atom_site_aniso_U_23
_atom_site_aniso_U_13
_atom_site_aniso_U_12
Pd1 0.01882(11) 0.01835(11) 0.01906(11) 0.00044(8) 0.00780(8) 0.00116(8)
Pd2 0.01744(11) 0.01920(11) 0.01932(11) -0.00055(8) 0.00606(8) -0.00057(8)
Pd3 0.02150(11) 0.01848(11) 0.02172(12) -0.00255(8) 0.00474(9) 0.00188(8)
Pd4 0.02102(11) 0.01867(11) 0.01711(11) -0.00112(8) 0.00535(8) 0.00048(8)
N1 0.0242(12) 0.0187(12) 0.0212(12) -0.0002(10) 0.0073(10) -0.0012(10)
O1 0.0297(12) 0.0436(14) 0.0288(12) 0.0111(10) 0.0134(10) -0.0006(10)
N2 0.0193(12) 0.0190(12) 0.0248(12) -0.0013(10) 0.0087(10) -0.0035(9)
O2 0.0237(11) 0.0279(12) 0.0313(12) -0.0097(9) 0.0055(9) 0.0024(9)
O11 0.0197(10) 0.0284(11) 0.0233(10) -0.0059(9) 0.0058(8) 0.0024(8)
O12 0.0206(10) 0.0308(11) 0.0178(10) -0.0033(8) 0.0051(8) 0.0010(8)
O21 0.0224(10) 0.0253(11) 0.0225(10) 0.0037(8) 0.0055(8) 0.0002(8)
O22 0.0213(10) 0.0328(12) 0.0207(10) -0.0018(9) 0.0060(8) -0.0036(9)
O31 0.0306(11) 0.0232(11) 0.0293(11) 0.0021(9) 0.0161(9) 0.0053(9)
O32 0.0194(10) 0.0229(11) 0.0263(11) 0.0006(8) 0.0084(8) 0.0028(8)
O41 0.0213(10) 0.0316(12) 0.0273(11) -0.0020(9) 0.0099(9) 0.0005(9)
O42 0.0219(11) 0.0335(12) 0.0287(12) -0.0027(9) 0.0083(9) -0.0004(9)
O51 0.0256(11) 0.0226(11) 0.0323(12) -0.0024(9) -0.0001(9) 0.0047(9)
O52 0.0222(10) 0.0274(11) 0.0244(11) -0.0056(9) 0.0036(8) 0.0029(9)
O61 0.0391(13) 0.0290(12) 0.0224(11) -0.0007(9) 0.0117(9) 0.0051(10)
O62 0.0343(12) 0.0270(11) 0.0182(10) 0.0002(9) 0.0091(9) 0.0011(9)
C11 0.0221(14) 0.0163(13) 0.0208(14) -0.0004(11) 0.0069(11) -0.0020(11)
C12 0.0172(13) 0.0272(15) 0.0200(14) -0.0022(12) 0.0032(11) 0.0028(11)
C13 0.0350(18) 0.0351(18) 0.0293(17) 0.0001(14) 0.0142(14) -0.0078(14)
C14 0.047(2) 0.066(3) 0.0326(19) -0.0003(18) 0.0231(17) -0.008(2)
C15 0.038(2) 0.086(3) 0.0209(17) -0.0094(18) 0.0119(15) 0.001(2)
C16 0.0245(16) 0.052(2) 0.0348(18) -0.0210(16) 0.0055(14) 0.0027(15)
C17 0.0253(15) 0.0265(16) 0.0233(15) -0.0051(12) 0.0063(12) -0.0006(12)
C21 0.0214(14) 0.0243(15) 0.0230(15) -0.0017(12) 0.0078(12) 0.0040(12)
C22 0.0232(15) 0.0303(16) 0.0216(15) 0.0043(12) 0.0035(12) -0.0018(12)
C23 0.0319(17) 0.045(2) 0.0254(16) -0.0044(15) 0.0042(13) 0.0017(15)
C24 0.042(2) 0.062(3) 0.0258(17) -0.0075(17) 0.0052(15) -0.0028(18)
C25 0.038(2) 0.065(3) 0.0276(18) 0.0033(18) -0.0022(15) -0.0085(18)
C26 0.0278(18) 0.057(2) 0.037(2) 0.0096(18) -0.0028(15) 0.0017(16)
C27 0.0229(16) 0.0379(19) 0.0301(17) 0.0029(14) 0.0005(13) 0.0026(13)
C31 0.0204(14) 0.0266(16) 0.0213(14) -0.0017(12) 0.0047(11) 0.0032(12)
C32 0.0269(15) 0.0237(15) 0.0281(16) 0.0012(12) 0.0121(13) 0.0056(12)
C33 0.0266(18) 0.069(3) 0.046(2) -0.028(2) 0.0141(16) -0.0015(18)
C34 0.035(2) 0.076(3) 0.050(2) -0.035(2) 0.0190(18) -0.0056(19)
C35 0.0366(19) 0.042(2) 0.042(2) 0.0000(16) 0.0247(16) 0.0089(16)
C36 0.0258(17) 0.041(2) 0.063(2) -0.0134(18) 0.0174(17) 0.0054(15)
C37 0.0210(16) 0.048(2) 0.055(2) -0.0210(18) 0.0099(15) 0.0002(15)
C41 0.0243(15) 0.0180(14) 0.0308(17) -0.0028(12) 0.0100(13) -0.0007(11)
C42 0.0226(15) 0.0289(17) 0.0339(17) -0.0062(13) 0.0122(13) -0.0045(12)
C43 0.0357(19) 0.060(3) 0.0305(18) -0.0009(17) 0.0070(15) 0.0173(18)
C44 0.032(2) 0.082(3) 0.047(2) -0.016(2) 0.0101(17) 0.018(2)
C45 0.0314(18) 0.067(3) 0.040(2) -0.0183(19) 0.0184(16) -0.0007(18)
C46 0.048(2) 0.054(2) 0.043(2) -0.0001(18) 0.0252(18) -0.0094(19)
C47 0.0360(18) 0.0326(18) 0.0339(18) 0.0051(14) 0.0173(15) 0.0024(14)
C51 0.0250(15) 0.0226(15) 0.0210(14) 0.0004(12) 0.0056(12) 0.0028(12)
C52 0.0239(15) 0.0212(15) 0.0265(15) 0.0003(12) 0.0013(12) 0.0027(12)
C53 0.042(2) 0.043(2) 0.0256(17) -0.0059(15) -0.0020(14) 0.0125(16)
C54 0.051(2) 0.047(2) 0.0332(19) -0.0141(17) -0.0141(17) 0.0195(18)
C55 0.0307(19) 0.040(2) 0.071(3) -0.008(2) -0.0114(19) 0.0028(16)
C56 0.0271(18) 0.047(2) 0.053(2) 0.0038(18) 0.0079(16) 0.0072(16)
C57 0.0277(17) 0.0377(19) 0.0339(18) 0.0022(15) 0.0077(14) 0.0058(14)
C61 0.0242(15) 0.0315(17) 0.0202(14) 0.0008(12) 0.0052(12) 0.0051(13)
C62 0.043(2) 0.047(2) 0.0236(16) 0.0012(15) 0.0113(14) 0.0127(17)
C67 0.069(3) 0.039(2) 0.047(2) -0.0029(18) 0.034(2) 0.0065(19)

loop_
_atom_type_symbol
_atom_type_description
_atom_type_scat_dispersion_real
_atom_type_scat_dispersion_imag
_atom_type_scat_source
C C 0.0033 0.0016 'International Tables Vol C Tables 4.2.6.8 and 6.1.1.4'
H H 0.0000 0.0000 'International Tables Vol C Tables 4.2.6.8 and 6.1.1.4'
N N 0.0061 0.0033 'International Tables Vol C Tables 4.2.6.8 and 6.1.1.4'
O O 0.0106 0.0060 'International Tables Vol C Tables 4.2.6.8 and 6.1.1.4'
Pd Pd -0.9988 1.0072 'International Tables Vol C Tables 4.2.6.8 and 6.1.1.4'

loop_
_geom_angle_atom_site_label_1
_geom_angle_atom_site_label_2
_geom_angle_atom_site_label_3
_geom_angle
N1 Pd1 O11 93.72(9)
N1 Pd1 O31 90.73(9)
O11 Pd1 O31 174.61(8)
N1 Pd1 O21 174.14(9)
O11 Pd1 O21 85.09(8)
O31 Pd1 O21 90.17(8)
N1 Pd1 Pd2 107.32(7)
O11 Pd1 Pd2 99.88(6)
O31 Pd1 Pd2 81.65(6)
O21 Pd1 Pd2 78.54(6)
N1 Pd1 Pd4 30.68(7)
O11 Pd1 Pd4 76.01(6)
O31 Pd1 Pd4 109.31(6)
O21 Pd1 Pd4 152.95(5)
Pd2 Pd1 Pd4 85.750(9)
N2 Pd2 O41 95.77(9)
N2 Pd2 O32 87.76(9)
O41 Pd2 O32 172.60(8)
N2 Pd2 O22 177.57(9)
O41 Pd2 O22 85.78(8)
O32 Pd2 O22 90.49(8)
N2 Pd2 Pd1 103.29(7)
O41 Pd2 Pd1 109.97(6)
O32 Pd2 Pd1 75.37(6)
O22 Pd2 Pd1 77.87(6)
N2 Pd2 Pd3 31.77(7)
O41 Pd2 Pd3 72.21(6)
O32 Pd2 Pd3 113.38(6)
O22 Pd2 Pd3 150.63(6)
Pd1 Pd2 Pd3 91.352(9)
N2 Pd3 O42 93.00(9)
N2 Pd3 O61 88.79(9)
O42 Pd3 O61 173.25(9)
N2 Pd3 O51 175.24(9)
O42 Pd3 O51 86.19(9)
O61 Pd3 O51 91.48(9)
N2 Pd3 Pd4 107.53(7)
O42 Pd3 Pd4 107.10(6)
O61 Pd3 Pd4 78.48(6)
O51 Pd3 Pd4 77.17(6)
N2 Pd3 Pd2 31.55(7)
O42 Pd3 Pd2 77.06(6)
O61 Pd3 Pd2 107.46(6)
O51 Pd3 Pd2 151.91(6)
Pd4 Pd3 Pd2 86.296(8)
N1 Pd4 O12 96.30(9)
N1 Pd4 O62 87.95(9)
O12 Pd4 O62 173.76(8)
N1 Pd4 O52 175.99(9)
O12 Pd4 O52 85.12(8)
O62 Pd4 O52 90.35(8)
N1 Pd4 Pd3 103.34(7)
O12 Pd4 Pd3 105.13(6)
O62 Pd4 Pd3 78.20(6)
O52 Pd4 Pd3 79.84(6)
N1 Pd4 Pd1 30.49(7)
O12 Pd4 Pd1 72.92(6)
O62 Pd4 Pd1 112.59(6)
O52 Pd4 Pd1 152.92(6)
Pd3 Pd4 Pd1 90.589(9)
O1 N1 Pd1 120.2(2)
O1 N1 Pd4 121.0(2)
Pd1 N1 Pd4 118.83(12)
O2 N2 Pd2 121.8(2)
O2 N2 Pd3 121.4(2)
Pd2 N2 Pd3 116.68(12)
C11 O11 Pd1 127.50(18)
C11 O12 Pd4 130.83(18)
C21 O21 Pd1 123.03(19)
C21 O22 Pd2 123.05(18)
C31 O31 Pd1 119.89(18)
C31 O32 Pd2 126.97(18)
C41 O41 Pd2 130.6(2)
C41 O42 Pd3 125.43(19)
C51 O51 Pd3 126.65(19)
C51 O52 Pd4 122.35(18)
C61 O61 Pd3 123.36(19)
C61 O62 Pd4 123.36(19)
O11 C11 O12 127.4(3)
O11 C11 C12 115.0(2)
O12 C11 C12 117.5(2)
C11 C12 C13 108.5(2)
C11 C12 C17 112.7(2)
C13 C12 C17 110.4(2)
C11 C12 H12 108.4
C13 C12 H12 108.4
C17 C12 H12 108.4
C12 C13 C14 110.5(3)
C12 C13 H13A 109.6
C14 C13 H13A 109.6
C12 C13 H13B 109.6
C14 C13 H13B 109.6
H13A C13 H13B 108.1
C15 C14 C13 111.7(3)
C15 C14 H14A 109.3
C13 C14 H14A 109.3
C15 C14 H14B 109.3
C13 C14 H14B 109.3
H14A C14 H14B 107.9
C14 C15 C16 112.0(3)
C14 C15 H15A 109.2
C16 C15 H15A 109.2
C14 C15 H15B 109.2
C16 C15 H15B 109.2
H15A C15 H15B 107.9
C15 C16 C17 110.9(3)
C15 C16 H16A 109.5
C17 C16 H16A 109.5
C15 C16 H16B 109.4
C17 C16 H16B 109.4
H16A C16 H16B 108.0
C16 C17 C12 109.7(2)
C16 C17 H17A 109.7
C12 C17 H17A 109.7
C16 C17 H17B 109.7
C12 C17 H17B 109.7
H17A C17 H17B 108.2
O22 C21 O21 125.9(3)
O22 C21 C22 117.9(3)
O21 C21 C22 116.2(3)
C21 C22 C27 111.6(2)
C21 C22 C23 110.7(3)
C27 C22 C23 110.1(3)
C21 C22 H22 108.1
C27 C22 H22 108.1
C23 C22 H22 108.1
C24 C23 C22 110.1(3)
C24 C23 H23A 109.6
C22 C23 H23A 109.6
C24 C23 H23B 109.6
C22 C23 H23B 109.6
H23A C23 H23B 108.2
C25 C24 C23 112.1(3)
C25 C24 H24A 109.2
C23 C24 H24A 109.2
C25 C24 H24B 109.2
C23 C24 H24B 109.2
H24A C24 H24B 107.9
C26 C25 C24 111.7(3)
C26 C25 H25A 109.3
C24 C25 H25A 109.3
C26 C25 H25B 109.3
C24 C25 H25B 109.3
H25A C25 H25B 107.9
C25 C26 C27 111.4(3)
C25 C26 H26A 109.4
C27 C26 H26A 109.4
C25 C26 H26B 109.4
C27 C26 H26B 109.4
H26A C26 H26B 108.0
C26 C27 C22 110.6(3)
C26 C27 H27A 109.5
C22 C27 H27A 109.5
C26 C27 H27B 109.5
C22 C27 H27B 109.5
H27A C27 H27B 108.1
O32 C31 O31 126.4(3)
O32 C31 C32 116.3(3)
O31 C31 C32 117.3(3)
C37 C32 C31 113.0(3)
C37 C32 C33 110.3(3)
C31 C32 C33 108.9(2)
C37 C32 H32 108.2
C31 C32 H32 108.2
C33 C32 H32 108.2
C32 C33 C34 109.7(3)
C32 C33 H33A 109.7
C34 C33 H33A 109.7
C32 C33 H33B 109.7
C34 C33 H33B 109.7
H33A C33 H33B 108.2
C35 C34 C33 111.6(3)
C35 C34 H34A 109.3
C33 C34 H34A 109.3
C35 C34 H34B 109.3
C33 C34 H34B 109.3
H34A C34 H34B 108.0
C36 C35 C34 111.2(3)
C36 C35 H35A 109.4
C34 C35 H35A 109.4
C36 C35 H35B 109.4
C34 C35 H35B 109.4
H35A C35 H35B 108.0
C35 C36 C37 111.6(3)
C35 C36 H36A 109.3
C37 C36 H36A 109.3
C35 C36 H36B 109.3
C37 C36 H36B 109.3
H36A C36 H36B 108.0
C32 C37 C36 110.8(3)
C32 C37 H37A 109.5
C36 C37 H37A 109.5
C32 C37 H37B 109.5
C36 C37 H37B 109.5
H37A C37 H37B 108.1
O41 C41 O42 127.5(3)
O41 C41 C42 118.0(3)
O42 C41 C42 114.4(3)
C41 C42 C47 113.9(3)
C41 C42 C43 107.5(3)
C47 C42 C43 112.3(3)
C41 C42 H42 107.6
C47 C42 H42 107.6
C43 C42 H42 107.6
C44 C43 C42 111.6(3)
C44 C43 H43A 109.3
C42 C43 H43A 109.3
C44 C43 H43B 109.3
C42 C43 H43B 109.3
H43A C43 H43B 108.0
C45 C44 C43 110.8(3)
C45 C44 H44A 109.5
C43 C44 H44A 109.5
C45 C44 H44B 109.5
C43 C44 H44B 109.5
H44A C44 H44B 108.1
C46 C45 C44 111.0(3)
C46 C45 H45A 109.4
C44 C45 H45A 109.4
C46 C45 H45B 109.4
C44 C45 H45B 109.4
H45A C45 H45B 108.0
C45 C46 C47 111.5(3)
C45 C46 H46A 109.3
C47 C46 H46A 109.3
C45 C46 H46B 109.3
C47 C46 H46B 109.3
H46A C46 H46B 108.0
C42 C47 C46 111.4(3)
C42 C47 H47A 109.3
C46 C47 H47A 109.3
C42 C47 H47B 109.3
C46 C47 H47B 109.3
H47A C47 H47B 108.0
O52 C51 O51 124.9(3)
O52 C51 C52 117.6(3)
O51 C51 C52 117.5(3)
C51 C52 C53 112.7(3)
C51 C52 C57 110.2(2)
C53 C52 C57 110.2(3)
C51 C52 H52 107.9
C53 C52 H52 107.9
C57 C52 H52 107.9
C52 C53 C54 110.3(3)
C52 C53 H53A 109.6
C54 C53 H53A 109.6
C52 C53 H53B 109.6
C54 C53 H53B 109.6
H53A C53 H53B 108.1
C55 C54 C53 111.4(3)
C55 C54 H54A 109.3
C53 C54 H54A 109.3
C55 C54 H54B 109.3
C53 C54 H54B 109.3
H54A C54 H54B 108.0
C56 C55 C54 111.4(3)
C56 C55 H55A 109.4
C54 C55 H55A 109.4
C56 C55 H55B 109.4
C54 C55 H55B 109.4
H55A C55 H55B 108.0
C55 C56 C57 112.1(3)
C55 C56 H56A 109.2
C57 C56 H56A 109.2
C55 C56 H56B 109.2
C57 C56 H56B 109.2
H56A C56 H56B 107.9
C56 C57 C52 111.0(3)
C56 C57 H57A 109.4
C52 C57 H57A 109.4
C56 C57 H57B 109.4
C52 C57 H57B 109.4
H57A C57 H57B 108.0
O62 C61 O61 126.2(3)
O62 C61 C62 117.3(3)
O61 C61 C62 116.4(3)
C61 C62 C63A 115.8(3)
C61 C62 C67 113.3(2)
C63A C62 C67 117.0(4)
C61 C62 C63B 108.0(3)
C67 C62 C63B 103.8(4)
C61 C62 H62B 110.5
C67 C62 H62B 110.5
C63B C62 H62B 110.5
C61 C62 H62A 102.6
C63A C62 H62A 102.4
C67 C62 H62A 102.7
C62 C63A C64A 108.1(5)
C62 C63A H63A 110.1
C64A C63A H63A 110.1
C62 C63A H63B 110.1
C64A C63A H63B 110.1
H63A C63A H63B 108.4
C63A C64A C65A 109.9(7)
C63A C64A H64A 109.7
C65A C64A H64A 109.7
C63A C64A H64B 109.7
C65A C64A H64B 109.7
H64A C64A H64B 108.2
C66A C65A C64A 99.4(7)
C66A C65A H65A 111.9
C64A C65A H65A 111.9
C66A C65A H65B 111.9
C64A C65A H65B 111.9
H65A C65A H65B 109.6
C65A C66A C67 114.6(6)
C65A C66A H66A 108.6
C67 C66A H66A 108.6
C65A C66A H66B 108.6
C67 C66A H66B 108.6
H66A C66A H66B 107.6
C64B C63B C62 113.8(5)
C64B C63B H63C 108.8
C62 C63B H63C 108.8
C64B C63B H63D 108.8
C62 C63B H63D 108.8
H63C C63B H63D 107.7
C63B C64B C65B 113.3(7)
C63B C64B H64C 108.9
C65B C64B H64C 108.9
C63B C64B H64D 108.9
C65B C64B H64D 108.9
H64C C64B H64D 107.7
C66B C65B C64B 120.3(8)
C66B C65B H65C 107.2
C64B C65B H65C 107.2
C66B C65B H65D 107.2
C64B C65B H65D 107.2
H65C C65B H65D 106.9
C65B C66B C67 108.1(6)
C65B C66B H66C 110.1
C67 C66B H66C 110.1
C65B C66B H66D 110.1
C67 C66B H66D 110.1
H66C C66B H66D 108.4
C62 C67 C66B 109.9(5)
C62 C67 C66A 110.9(4)
C62 C67 H67C 109.7
C62 C67 H67D 109.7
H67C C67 H67D 108.2
C62 C67 H67A 109.4
C66B C67 H67A 99.5
C66A C67 H67A 111.3
C62 C67 H67B 109.0
H67A C67 H67B 108.2

loop_
_geom_bond_atom_site_label_1
_geom_bond_atom_site_label_2
_geom_bond_distance
Pd1 N1 1.905(2)
Pd1 O11 2.0074(19)
Pd1 O31 2.029(2)
Pd1 O21 2.050(2)
Pd1 Pd2 2.9452(3)
Pd1 Pd4 3.2888(4)
Pd2 N2 1.906(2)
Pd2 O41 2.045(2)
Pd2 O32 2.0457(19)
Pd2 O22 2.069(2)
Pd2 Pd3 3.2545(4)
Pd3 N2 1.918(2)
Pd3 O42 2.010(2)
Pd3 O61 2.038(2)
Pd3 O51 2.059(2)
Pd3 Pd4 2.9501(4)
Pd4 N1 1.916(2)
Pd4 O12 2.0394(19)
Pd4 O62 2.0458(19)
Pd4 O52 2.062(2)
N1 O1 1.195(3)
N2 O2 1.185(3)
O11 C11 1.261(3)
O12 C11 1.263(3)
O21 C21 1.268(3)
O22 C21 1.259(4)
O31 C31 1.265(4)
O32 C31 1.261(3)
O41 C41 1.257(4)
O42 C41 1.262(4)
O51 C51 1.265(3)
O52 C51 1.264(4)
O61 C61 1.265(4)
O62 C61 1.263(4)
C11 C12 1.514(4)
C12 C13 1.529(4)
C12 C17 1.530(4)
C12 H12 1.0000
C13 C14 1.532(4)
C13 H13A 0.9900
C13 H13B 0.9900
C14 C15 1.506(6)
C14 H14A 0.9900
C14 H14B 0.9900
C15 C16 1.515(6)
C15 H15A 0.9900
C15 H15B 0.9900
C16 C17 1.525(4)
C16 H16A 0.9900
C16 H16B 0.9900
C17 H17A 0.9900
C17 H17B 0.9900
C21 C22 1.506(4)
C22 C27 1.528(4)
C22 C23 1.531(5)
C22 H22 1.0000
C23 C24 1.526(5)
C23 H23A 0.9900
C23 H23B 0.9900
C24 C25 1.515(5)
C24 H24A 0.9900
C24 H24B 0.9900
C25 C26 1.513(6)
C25 H25A 0.9900
C25 H25B 0.9900
C26 C27 1.525(5)
C26 H26A 0.9900
C26 H26B 0.9900
C27 H27A 0.9900
C27 H27B 0.9900
C31 C32 1.515(4)
C32 C37 1.512(4)
C32 C33 1.523(5)
C32 H32 1.0000
C33 C34 1.537(5)
C33 H33A 0.9900
C33 H33B 0.9900
C34 C35 1.504(5)
C34 H34A 0.9900
C34 H34B 0.9900
C35 C36 1.500(5)
C35 H35A 0.9900
C35 H35B 0.9900
C36 C37 1.535(4)
C36 H36A 0.9900
C36 H36B 0.9900
C37 H37A 0.9900
C37 H37B 0.9900
C41 C42 1.523(4)
C42 C47 1.524(5)
C42 C43 1.529(5)
C42 H42 1.0000
C43 C44 1.527(5)
C43 H43A 0.9900
C43 H43B 0.9900
C44 C45 1.518(5)
C44 H44A 0.9900
C44 H44B 0.9900
C45 C46 1.504(6)
C45 H45A 0.9900
C45 H45B 0.9900
C46 C47 1.529(5)
C46 H46A 0.9900
C46 H46B 0.9900
C47 H47A 0.9900
C47 H47B 0.9900
C51 C52 1.514(4)
C52 C53 1.525(4)
C52 C57 1.529(4)
C52 H52 1.0000
C53 C54 1.526(5)
C53 H53A 0.9900
C53 H53B 0.9900
C54 C55 1.519(6)
C54 H54A 0.9900
C54 H54B 0.9900
C55 C56 1.514(5)
C55 H55A 0.9900
C55 H55B 0.9900
C56 C57 1.521(4)
C56 H56A 0.9900
C56 H56B 0.9900
C57 H57A 0.9900
C57 H57B 0.9900
C61 C62 1.515(4)
C62 C63A 1.531(3)
C62 C67 1.533(2)
C62 C63B 1.537(3)
C62 H62B 1.0000
C62 H62A 0.9601
C63A C64A 1.535(3)
C63A H63A 0.9900
C63A H63B 0.9900
C64A C65A 1.537(3)
C64A H64A 0.9900
C64A H64B 0.9900
C65A C66A 1.534(3)
C65A H65A 0.9900
C65A H65B 0.9900
C66A C67 1.535(3)
C66A H66A 0.9900
C66A H66B 0.9900
C63B C64B 1.535(3)
C63B H63C 0.9900
C63B H63D 0.9900
C64B C65B 1.536(3)
C64B H64C 0.9900
C64B H64D 0.9900
C65B C66B 1.534(3)
C65B H65C 0.9900
C65B H65D 0.9900
C66B C67 1.535(3)
C66B H66C 0.9900
C66B H66D 0.9900
C67 H67C 0.9900
C67 H67D 0.9900
C67 H67A 0.9598
C67 H67B 0.9599
